data_7004231
loop_
_publ_author_name
'Gott, Andrew L.'
'McGowan, Patrick C.'
'Podesta, Thomas J.'

_publ_section_title
;
 Controlling the binding of dihydrogen using ruthenium complexes
 containing N-mono-functionalised 1,4,7-triazacyclononane ligand
 systems
;
_journal_issue 28
_journal_name_full 'Dalton Transactions'
_journal_page_first 3729
_journal_page_last 3738
_journal_paper_doi 10.1039/b804572k
_journal_year 2008
_chemical_formula_sum 'C34 H41 B2 F8 N4 O2 P Ru'
_chemical_formula_weight 843.37
_chemical_name_common 'in paper 5'
_chemical_name_systematic
;
?
;
_space_group_IT_number 14
_symmetry_cell_setting monoclinic
_symmetry_space_group_name_Hall '-P 2yn'
_symmetry_space_group_name_H-M 'P 1 21/n 1'
_atom_sites_solution_hydrogens geom
_atom_sites_solution_primary direct
_atom_sites_solution_secondary difmap
_audit_creation_method SHELXL-97
_cell_angle_alpha 90.00
_cell_angle_beta 95.0030(10)
_cell_angle_gamma 90.00
_cell_formula_units_Z 4
_cell_length_a 12.3690(2)
_cell_length_b 12.4991(2)
_cell_length_c 23.0691(3)
_cell_measurement_temperature 150(2)
_cell_volume 3552.93(9)
_computing_cell_refinement 'DENZO-SMN (Otwinowski & Minor, 1996)'
_computing_data_collection 'COLLECT (Nonius, 1999)'
_computing_data_reduction 'DENZO-SMN (Otwinowski & Minor, 1996)'
_computing_molecular_graphics 'XSeed (Barbour, 2001)'
_computing_publication_material 'WC (Thornton-Pett, 2000)'
_computing_structure_refinement 'SHELXL-97 (Sheldrick, 1997)'
_computing_structure_solution 'SHELXS-97 (Sheldrick, 1990)'
_diffrn_ambient_temperature 150(2)
_diffrn_detector_area_resol_mean 9.091
_diffrn_measured_fraction_theta_full 0.997
_diffrn_measured_fraction_theta_max 0.997
_diffrn_measurement_device_type 'Nonius KappaCCD area detector diffractometer'
_diffrn_measurement_method
;
Detector set at 30mm from sample with different 2theta offsets
1 degree phi exposures for chi=0 degree settings
1 degree omega exposures for chi=90 degree settings
;
_diffrn_radiation_monochromator graphite
_diffrn_radiation_source 'fine-focus sealed tube'
_diffrn_radiation_type MoK\a
_diffrn_radiation_wavelength 0.71073
_diffrn_reflns_av_R_equivalents 0.0487
_diffrn_reflns_av_sigmaI/netI 0.0417
_diffrn_reflns_limit_h_max 15
_diffrn_reflns_limit_h_min -15
_diffrn_reflns_limit_k_max 15
_diffrn_reflns_limit_k_min -15
_diffrn_reflns_limit_l_max 28
_diffrn_reflns_limit_l_min -28
_diffrn_reflns_number 36076
_diffrn_reflns_theta_full 26.00
_diffrn_reflns_theta_max 26.00
_diffrn_reflns_theta_min 3.12
_exptl_absorpt_coefficient_mu 0.567
_exptl_absorpt_correction_T_max 0.8951
_exptl_absorpt_correction_T_min 0.8951
_exptl_absorpt_correction_type multi-scan
_exptl_absorpt_process_details
;
Using multiple and symmetry-related data measurements via the program SORTAV
See R.H. Blessing, Acta Cryst (1995), A51, 33-38
;
_exptl_crystal_colour colourless
_exptl_crystal_density_diffrn 1.577
_exptl_crystal_density_method 'not measured'
_exptl_crystal_description prism
_exptl_crystal_F_000 1720
_exptl_crystal_size_max 0.20
_exptl_crystal_size_mid 0.20
_exptl_crystal_size_min 0.20
_refine_diff_density_max 0.612
_refine_diff_density_min -0.673
_refine_diff_density_rms 0.065
_refine_ls_extinction_method none
_refine_ls_goodness_of_fit_ref 1.032
_refine_ls_hydrogen_treatment constr
_refine_ls_matrix_type full
_refine_ls_number_parameters 471
_refine_ls_number_reflns 6976
_refine_ls_number_restraints 0
_refine_ls_restrained_S_all 1.032
_refine_ls_R_factor_all 0.0395
_refine_ls_R_factor_gt 0.0307
_refine_ls_shift/su_max 0.002
_refine_ls_shift/su_mean 0.000
_refine_ls_structure_factor_coef Fsqd
_refine_ls_weighting_details 'calc w=1/[\s^2^(Fo^2^)+(0.0303P)^2^+2.6835P] where P=(Fo^2^+2Fc^2^)/3'
_refine_ls_weighting_scheme calc
_refine_ls_wR_factor_gt 0.0727
_refine_ls_wR_factor_ref 0.0779
_reflns_number_gt 5993
_reflns_number_total 6976
_reflns_threshold_expression >2sigma(I)
_cod_data_source_file b804572k.txt
_cod_data_source_block alg5
_cod_original_sg_symbol_H-M P21/n
_cod_database_code 7004231

loop_
_symmetry_equiv_pos_as_xyz
'x, y, z'
'-x+1/2, y+1/2, -z+1/2'
'-x, -y, -z'
'x-1/2, -y-1/2, z-1/2'

loop_
_atom_site_label
_atom_site_type_symbol
_atom_site_fract_x
_atom_site_fract_y
_atom_site_fract_z
_atom_site_U_iso_or_equiv
_atom_site_adp_type
_atom_site_occupancy
_atom_site_symmetry_multiplicity
_atom_site_calc_flag
_atom_site_refinement_flags
_atom_site_disorder_assembly
_atom_site_disorder_group
Ru1 Ru -0.190264(14) 0.177225(13) 0.088525(7) 0.01869(7) Uani 1 1 d . . .
C1 C -0.10728(19) 0.21090(17) 0.02824(10) 0.0233(5) Uani 1 1 d . . .
O1 O -0.05587(14) 0.22645(14) -0.01035(7) 0.0330(4) Uani 1 1 d . . .
N1 N -0.07885(16) 0.06191(14) 0.12592(8) 0.0231(4) Uani 1 1 d . . .
C2 C -0.0716(2) -0.02087(18) 0.07942(10) 0.0261(5) Uani 1 1 d . . .
H2A H -0.0312 -0.0840 0.0957 0.031 Uiso 1 1 calc R . .
H2B H -0.0321 0.0087 0.0475 0.031 Uiso 1 1 calc R . .
C3 C -0.1856(2) -0.05400(17) 0.05598(10) 0.0269(5) Uani 1 1 d . . .
H3A H -0.1818 -0.0931 0.0189 0.032 Uiso 1 1 calc R . .
H3B H -0.2159 -0.1032 0.0840 0.032 Uiso 1 1 calc R . .
N4 N -0.26058(15) 0.04161(14) 0.04576(8) 0.0226(4) Uani 1 1 d . . .
H4 H -0.2705 0.0554 0.0060 0.027 Uiso 1 1 calc R . .
C5 C -0.36821(19) 0.02328(18) 0.06805(10) 0.0256(5) Uani 1 1 d . . .
H5A H -0.3969 -0.0472 0.0546 0.031 Uiso 1 1 calc R . .
H5B H -0.4198 0.0790 0.0526 0.031 Uiso 1 1 calc R . .
C6 C -0.35776(19) 0.02668(18) 0.13422(10) 0.0261(5) Uani 1 1 d . . .
H6A H -0.4304 0.0368 0.1483 0.031 Uiso 1 1 calc R . .
H6B H -0.3284 -0.0424 0.1496 0.031 Uiso 1 1 calc R . .
N7 N -0.28378(15) 0.11645(15) 0.15673(8) 0.0232(4) Uani 1 1 d . . .
H7 H -0.3254 0.1716 0.1702 0.028 Uiso 1 1 calc R . .
C8 C -0.20334(19) 0.08004(19) 0.20498(10) 0.0261(5) Uani 1 1 d . . .
H8A H -0.2407 0.0377 0.2335 0.031 Uiso 1 1 calc R . .
H8B H -0.1692 0.1429 0.2253 0.031 Uiso 1 1 calc R . .
C9 C -0.1172(2) 0.01221(18) 0.17999(10) 0.0257(5) Uani 1 1 d . . .
H9A H -0.0547 0.0037 0.2095 0.031 Uiso 1 1 calc R . .
H9B H -0.1471 -0.0598 0.1705 0.031 Uiso 1 1 calc R . .
C10 C 0.02384(19) 0.12264(18) 0.13927(11) 0.0268(5) Uani 1 1 d . . .
H10A H 0.0590 0.1354 0.1030 0.032 Uiso 1 1 calc R . .
H10B H 0.0743 0.0804 0.1660 0.032 Uiso 1 1 calc R . .
C11 C -0.00012(19) 0.22784(19) 0.16711(10) 0.0255(5) Uani 1 1 d . . .
N12 N -0.09834(15) 0.27304(15) 0.14997(8) 0.0219(4) Uani 1 1 d . . .
C13 C -0.1243(2) 0.36607(18) 0.17498(10) 0.0253(5) Uani 1 1 d . . .
H13 H -0.1941 0.3959 0.1650 0.030 Uiso 1 1 calc R . .
C14 C -0.0533(2) 0.4197(2) 0.21451(10) 0.0302(5) Uani 1 1 d . . .
H14 H -0.0736 0.4858 0.2307 0.036 Uiso 1 1 calc R . .
C15 C 0.0478(2) 0.3758(2) 0.23010(11) 0.0346(6) Uani 1 1 d . . .
H15 H 0.0986 0.4123 0.2563 0.041 Uiso 1 1 calc R . .
C16 C 0.0736(2) 0.2778(2) 0.20695(11) 0.0329(6) Uani 1 1 d . . .
H16 H 0.1415 0.2450 0.2183 0.039 Uiso 1 1 calc R . .
P1 P -0.31547(5) 0.30503(4) 0.05008(2) 0.01982(13) Uani 1 1 d . . .
C111 C -0.25730(18) 0.42797(17) 0.02188(9) 0.0219(5) Uani 1 1 d . . .
C112 C -0.1541(2) 0.46296(19) 0.04211(10) 0.0275(5) Uani 1 1 d . . .
H112 H -0.1109 0.4208 0.0695 0.033 Uiso 1 1 calc R . .
C113 C -0.1134(2) 0.55899(19) 0.02264(11) 0.0335(6) Uani 1 1 d . . .
H113 H -0.0438 0.5832 0.0378 0.040 Uiso 1 1 calc R . .
C114 C -0.1740(2) 0.61940(19) -0.01871(11) 0.0303(5) Uani 1 1 d . . .
H114 H -0.1464 0.6850 -0.0320 0.036 Uiso 1 1 calc R . .
C115 C -0.2749(2) 0.58338(19) -0.04041(11) 0.0299(5) Uani 1 1 d . . .
H115 H -0.3157 0.6235 -0.0697 0.036 Uiso 1 1 calc R . .
C116 C -0.3175(2) 0.48938(19) -0.02013(10) 0.0272(5) Uani 1 1 d . . .
H116 H -0.3879 0.4665 -0.0348 0.033 Uiso 1 1 calc R . .
C121 C -0.40903(18) 0.35256(18) 0.10141(9) 0.0218(5) Uani 1 1 d . . .
C122 C -0.40815(19) 0.45821(18) 0.12068(10) 0.0259(5) Uani 1 1 d . . .
H122 H -0.3588 0.5080 0.1064 0.031 Uiso 1 1 calc R . .
C123 C -0.4792(2) 0.49119(19) 0.16077(10) 0.0305(5) Uani 1 1 d . . .
H123 H -0.4783 0.5635 0.1735 0.037 Uiso 1 1 calc R . .
C124 C -0.5513(2) 0.4196(2) 0.18230(10) 0.0298(5) Uani 1 1 d . . .
H124 H -0.5998 0.4428 0.2094 0.036 Uiso 1 1 calc R . .
C125 C -0.5522(2) 0.31379(19) 0.16404(10) 0.0277(5) Uani 1 1 d . . .
H125 H -0.6006 0.2641 0.1791 0.033 Uiso 1 1 calc R . .
C126 C -0.48208(18) 0.28066(18) 0.12357(10) 0.0242(5) Uani 1 1 d . . .
H126 H -0.4837 0.2084 0.1108 0.029 Uiso 1 1 calc R . .
C131 C -0.40299(19) 0.26337(17) -0.01404(10) 0.0225(5) Uani 1 1 d . . .
C132 C -0.3536(2) 0.22113(18) -0.06113(10) 0.0274(5) Uani 1 1 d . . .
H132 H -0.2782 0.2050 -0.0572 0.033 Uiso 1 1 calc R . .
C133 C -0.4139(2) 0.2026(2) -0.11356(10) 0.0322(6) Uani 1 1 d . . .
H133 H -0.3797 0.1734 -0.1453 0.039 Uiso 1 1 calc R . .
C134 C -0.5233(2) 0.22616(19) -0.12013(10) 0.0313(6) Uani 1 1 d . . .
H134 H -0.5637 0.2152 -0.1566 0.038 Uiso 1 1 calc R . .
C135 C -0.5741(2) 0.26587(19) -0.07332(11) 0.0301(5) Uani 1 1 d . . .
H135 H -0.6497 0.2806 -0.0775 0.036 Uiso 1 1 calc R . .
C136 C -0.51435(19) 0.28407(18) -0.02035(10) 0.0264(5) Uani 1 1 d . . .
H136 H -0.5495 0.3107 0.0117 0.032 Uiso 1 1 calc R . .
B1 B -0.2953(2) -0.0664(2) -0.09940(13) 0.0326(6) Uani 1 1 d . . .
F11 F -0.37643(13) -0.06126(15) -0.06148(8) 0.0530(5) Uani 1 1 d . . .
F12 F -0.33802(18) -0.04262(15) -0.15480(7) 0.0668(6) Uani 1 1 d . . .
F13 F -0.24967(13) -0.16729(11) -0.09789(8) 0.0459(4) Uani 1 1 d . . .
F14 F -0.21496(12) 0.00869(11) -0.08050(7) 0.0386(4) Uani 1 1 d . . .
B2 B -0.1706(2) -0.2897(2) 0.18887(12) 0.0289(6) Uani 1 1 d . . .
F21 F -0.11176(13) -0.24518(12) 0.14647(7) 0.0407(4) Uani 1 1 d . . .
F22 F -0.10137(12) -0.31890(12) 0.23712(6) 0.0376(4) Uani 1 1 d . . .
F23 F -0.24502(13) -0.21463(13) 0.20595(8) 0.0494(4) Uani 1 1 d . . .
F24 F -0.22554(14) -0.38013(12) 0.16729(6) 0.0429(4) Uani 1 1 d . . .
O1S O 0.2393(2) 0.1229(2) 0.28377(11) 0.0698(7) Uani 1 1 d . . .
C1S C 0.3111(2) 0.1620(3) 0.31721(13) 0.0477(8) Uani 1 1 d . . .
C2S C 0.3444(3) 0.2758(3) 0.31367(15) 0.0549(8) Uani 1 1 d . . .
H2S1 H 0.2966 0.3125 0.2839 0.082 Uiso 1 1 calc R . .
H2S2 H 0.4195 0.2796 0.3034 0.082 Uiso 1 1 calc R . .
H2S3 H 0.3390 0.3104 0.3514 0.082 Uiso 1 1 calc R . .
C3S C 0.3696(3) 0.0964(3) 0.36365(13) 0.0558(9) Uani 1 1 d . . .
H3S1 H 0.3477 0.0214 0.3588 0.084 Uiso 1 1 calc R . .
H3S2 H 0.3517 0.1220 0.4018 0.084 Uiso 1 1 calc R . .
H3S3 H 0.4480 0.1026 0.3610 0.084 Uiso 1 1 calc R . .

loop_
_atom_site_aniso_label
_atom_site_aniso_U_11
_atom_site_aniso_U_22
_atom_site_aniso_U_33
_atom_site_aniso_U_23
_atom_site_aniso_U_13
_atom_site_aniso_U_12
Ru1 0.01934(10) 0.01744(10) 0.01930(10) 0.00126(7) 0.00180(7) 0.00105(7)
C1 0.0239(12) 0.0196(11) 0.0262(12) 0.0011(9) 0.0003(10) -0.0003(9)
O1 0.0316(10) 0.0362(10) 0.0326(9) 0.0030(8) 0.0103(8) -0.0027(8)
N1 0.0251(10) 0.0205(9) 0.0241(9) 0.0017(8) 0.0036(8) 0.0030(8)
C2 0.0308(13) 0.0234(11) 0.0246(11) -0.0007(9) 0.0054(10) 0.0063(10)
C3 0.0346(14) 0.0187(11) 0.0277(12) -0.0011(9) 0.0035(10) 0.0047(10)
N4 0.0264(10) 0.0192(9) 0.0223(9) 0.0011(8) 0.0023(8) 0.0015(8)
C5 0.0261(12) 0.0219(11) 0.0285(12) 0.0001(10) 0.0010(10) -0.0010(9)
C6 0.0257(12) 0.0219(11) 0.0311(12) 0.0040(10) 0.0050(10) -0.0028(9)
N7 0.0245(10) 0.0215(9) 0.0238(9) 0.0009(8) 0.0040(8) 0.0029(8)
C8 0.0291(13) 0.0273(12) 0.0220(11) 0.0052(9) 0.0028(10) 0.0026(10)
C9 0.0300(13) 0.0246(11) 0.0225(11) 0.0055(9) 0.0018(10) 0.0048(10)
C10 0.0211(12) 0.0278(12) 0.0312(12) 0.0025(10) 0.0009(10) 0.0037(9)
C11 0.0231(12) 0.0262(12) 0.0269(11) 0.0037(10) 0.0010(9) 0.0007(10)
N12 0.0201(10) 0.0232(9) 0.0224(9) 0.0025(8) 0.0014(8) 0.0021(8)
C13 0.0283(13) 0.0214(11) 0.0261(11) 0.0015(9) 0.0009(10) 0.0010(9)
C14 0.0367(14) 0.0273(12) 0.0260(12) -0.0016(10) -0.0003(10) -0.0020(10)
C15 0.0379(15) 0.0349(14) 0.0288(13) -0.0011(11) -0.0085(11) -0.0056(11)
C16 0.0274(13) 0.0344(13) 0.0354(13) 0.0031(11) -0.0064(11) 0.0013(11)
P1 0.0194(3) 0.0184(3) 0.0214(3) 0.0012(2) 0.0005(2) 0.0005(2)
C111 0.0242(12) 0.0186(10) 0.0232(11) 0.0005(9) 0.0035(9) 0.0014(9)
C112 0.0282(13) 0.0263(12) 0.0272(12) 0.0040(10) -0.0024(10) -0.0007(10)
C113 0.0330(14) 0.0292(13) 0.0373(14) 0.0039(11) -0.0025(11) -0.0081(11)
C114 0.0355(14) 0.0216(11) 0.0344(13) 0.0058(10) 0.0072(11) -0.0016(10)
C115 0.0295(13) 0.0279(12) 0.0325(13) 0.0090(10) 0.0041(10) 0.0056(10)
C116 0.0232(12) 0.0284(12) 0.0295(12) 0.0054(10) 0.0003(10) 0.0014(10)
C121 0.0196(11) 0.0238(11) 0.0214(11) 0.0018(9) -0.0013(9) 0.0031(9)
C122 0.0291(13) 0.0237(11) 0.0244(11) 0.0007(9) -0.0006(10) -0.0014(10)
C123 0.0391(15) 0.0256(12) 0.0270(12) -0.0046(10) 0.0044(11) 0.0023(10)
C124 0.0284(13) 0.0370(14) 0.0243(12) -0.0022(10) 0.0049(10) 0.0039(11)
C125 0.0257(13) 0.0310(13) 0.0263(12) 0.0026(10) 0.0015(10) -0.0010(10)
C126 0.0235(12) 0.0211(11) 0.0276(12) 0.0011(9) 0.0002(9) 0.0014(9)
C131 0.0263(12) 0.0171(10) 0.0235(11) 0.0013(9) -0.0016(9) -0.0028(9)
C132 0.0283(13) 0.0248(12) 0.0285(12) 0.0009(10) -0.0007(10) 0.0016(10)
C133 0.0412(15) 0.0308(13) 0.0242(12) -0.0020(10) 0.0010(11) -0.0018(11)
C134 0.0398(15) 0.0255(12) 0.0267(12) 0.0029(10) -0.0075(11) -0.0079(11)
C135 0.0264(13) 0.0253(12) 0.0368(13) 0.0040(10) -0.0067(11) -0.0037(10)
C136 0.0270(13) 0.0232(11) 0.0283(12) -0.0002(10) -0.0009(10) 0.0014(10)
B1 0.0308(16) 0.0350(15) 0.0320(15) -0.0035(12) 0.0027(12) 0.0023(12)
F11 0.0318(9) 0.0703(12) 0.0585(11) -0.0221(9) 0.0133(8) -0.0097(8)
F12 0.0998(16) 0.0589(11) 0.0372(9) -0.0052(9) -0.0189(10) 0.0164(11)
F13 0.0375(9) 0.0283(8) 0.0716(12) 0.0016(8) 0.0035(8) 0.0003(7)
F14 0.0375(9) 0.0330(8) 0.0463(9) -0.0053(7) 0.0100(7) -0.0049(6)
B2 0.0285(15) 0.0246(13) 0.0330(14) 0.0048(12) 0.0005(12) -0.0010(11)
F21 0.0468(10) 0.0339(8) 0.0431(9) 0.0103(7) 0.0129(7) -0.0027(7)
F22 0.0373(9) 0.0398(8) 0.0339(8) 0.0037(6) -0.0066(7) -0.0058(7)
F23 0.0380(9) 0.0374(9) 0.0746(12) 0.0049(8) 0.0163(8) 0.0068(7)
F24 0.0543(10) 0.0366(8) 0.0357(8) 0.0001(7) -0.0074(7) -0.0174(7)
O1S 0.0654(17) 0.0767(17) 0.0630(15) 0.0062(13) -0.0188(13) 0.0021(14)
C1S 0.0359(16) 0.073(2) 0.0347(15) 0.0040(15) 0.0069(13) 0.0146(15)
C2S 0.0392(18) 0.074(2) 0.0530(19) 0.0130(17) 0.0109(14) 0.0061(16)
C3S 0.053(2) 0.076(2) 0.0386(16) 0.0074(16) 0.0050(15) 0.0153(17)

loop_
_atom_type_symbol
_atom_type_description
_atom_type_scat_dispersion_real
_atom_type_scat_dispersion_imag
_atom_type_scat_source
C C 0.0033 0.0016 'International Tables Vol C Tables 4.2.6.8 and 6.1.1.4'
H H 0.0000 0.0000 'International Tables Vol C Tables 4.2.6.8 and 6.1.1.4'
N N 0.0061 0.0033 'International Tables Vol C Tables 4.2.6.8 and 6.1.1.4'
P P 0.1023 0.0942 'International Tables Vol C Tables 4.2.6.8 and 6.1.1.4'
O O 0.0106 0.0060 'International Tables Vol C Tables 4.2.6.8 and 6.1.1.4'
B B 0.0013 0.0007 'International Tables Vol C Tables 4.2.6.8 and 6.1.1.4'
F F 0.0171 0.0103 'International Tables Vol C Tables 4.2.6.8 and 6.1.1.4'
Ru Ru -1.2594 0.8363 'International Tables Vol C Tables 4.2.6.8 and 6.1.1.4'

loop_
_geom_angle_atom_site_label_1
_geom_angle_atom_site_label_2
_geom_angle_atom_site_label_3
_geom_angle
_geom_angle_site_symmetry_1
_geom_angle_site_symmetry_3
_geom_angle_publ_flag
C1 Ru1 N4 93.69(9) . . ?
C1 Ru1 N12 94.26(8) . . ?
N4 Ru1 N12 161.02(7) . . ?
C1 Ru1 N1 94.41(9) . . ?
N4 Ru1 N1 82.60(7) . . ?
N12 Ru1 N1 79.62(7) . . ?
C1 Ru1 N7 172.67(8) . . ?
N4 Ru1 N7 80.43(7) . . ?
N12 Ru1 N7 90.09(7) . . ?
N1 Ru1 N7 80.56(7) . . ?
C1 Ru1 P1 87.25(7) . . ?
N4 Ru1 P1 97.97(5) . . ?
N12 Ru1 P1 99.60(5) . . ?
N1 Ru1 P1 178.20(5) . . ?
N7 Ru1 P1 97.85(5) . . ?
O1 C1 Ru1 176.4(2) . . ?
C10 N1 C2 113.38(18) . . ?
C10 N1 C9 111.31(17) . . ?
C2 N1 C9 110.53(17) . . ?
C10 N1 Ru1 104.46(13) . . ?
C2 N1 Ru1 104.76(13) . . ?
C9 N1 Ru1 112.09(14) . . ?
N1 C2 C3 109.31(19) . . ?
N4 C3 C2 112.03(18) . . ?
C5 N4 C3 112.23(17) . . ?
C5 N4 Ru1 107.89(13) . . ?
C3 N4 Ru1 109.77(13) . . ?
N4 C5 C6 110.04(18) . . ?
N7 C6 C5 111.20(18) . . ?
C8 N7 C6 111.90(17) . . ?
C8 N7 Ru1 106.48(14) . . ?
C6 N7 Ru1 110.84(13) . . ?
N7 C8 C9 109.34(18) . . ?
N1 C9 C8 111.53(18) . . ?
N1 C10 C11 109.74(19) . . ?
N12 C11 C16 121.5(2) . . ?
N12 C11 C10 116.2(2) . . ?
C16 C11 C10 122.3(2) . . ?
C13 N12 C11 118.12(19) . . ?
C13 N12 Ru1 129.93(15) . . ?
C11 N12 Ru1 111.89(15) . . ?
N12 C13 C14 122.6(2) . . ?
C13 C14 C15 119.1(2) . . ?
C14 C15 C16 119.0(2) . . ?
C15 C16 C11 119.6(2) . . ?
C121 P1 C131 104.65(10) . . ?
C121 P1 C111 104.31(10) . . ?
C131 P1 C111 100.01(10) . . ?
C121 P1 Ru1 114.30(7) . . ?
C131 P1 Ru1 115.87(7) . . ?
C111 P1 Ru1 115.92(7) . . ?
C112 C111 C116 118.5(2) . . ?
C112 C111 P1 121.32(17) . . ?
C116 C111 P1 120.16(17) . . ?
C111 C112 C113 120.7(2) . . ?
C114 C113 C112 120.2(2) . . ?
C115 C114 C113 119.4(2) . . ?
C114 C115 C116 120.9(2) . . ?
C115 C116 C111 120.3(2) . . ?
C122 C121 C126 118.6(2) . . ?
C122 C121 P1 121.85(18) . . ?
C126 C121 P1 119.54(17) . . ?
C123 C122 C121 120.3(2) . . ?
C124 C123 C122 120.7(2) . . ?
C123 C124 C125 119.7(2) . . ?
C124 C125 C126 119.9(2) . . ?
C125 C126 C121 120.9(2) . . ?
C132 C131 C136 118.9(2) . . ?
C132 C131 P1 117.91(18) . . ?
C136 C131 P1 122.68(18) . . ?
C133 C132 C131 120.3(2) . . ?
C134 C133 C132 120.6(2) . . ?
C133 C134 C135 119.8(2) . . ?
C134 C135 C136 120.0(2) . . ?
C135 C136 C131 120.3(2) . . ?
F12 B1 F13 110.2(2) . . ?
F12 B1 F11 109.6(2) . . ?
F13 B1 F11 110.0(2) . . ?
F12 B1 F14 110.4(2) . . ?
F13 B1 F14 109.0(2) . . ?
F11 B1 F14 107.7(2) . . ?
F21 B2 F24 110.2(2) . . ?
F21 B2 F22 110.2(2) . . ?
F24 B2 F22 108.7(2) . . ?
F21 B2 F23 109.2(2) . . ?
F24 B2 F23 109.5(2) . . ?
F22 B2 F23 109.0(2) . . ?
O1S C1S C2S 122.4(3) . . ?
O1S C1S C3S 120.9(3) . . ?
C2S C1S C3S 116.6(3) . . ?

loop_
_geom_bond_atom_site_label_1
_geom_bond_atom_site_label_2
_geom_bond_distance
_geom_bond_site_symmetry_2
_geom_bond_publ_flag
Ru1 C1 1.848(2) . ?
Ru1 N4 2.1103(18) . ?
Ru1 N12 2.1107(18) . ?
Ru1 N1 2.1244(18) . ?
Ru1 N7 2.1699(19) . ?
Ru1 P1 2.3445(6) . ?
C1 O1 1.155(3) . ?
N1 C10 1.489(3) . ?
N1 C2 1.499(3) . ?
N1 C9 1.507(3) . ?
C2 C3 1.523(3) . ?
C3 N4 1.519(3) . ?
N4 C5 1.486(3) . ?
C5 C6 1.521(3) . ?
C6 N7 1.511(3) . ?
N7 C8 1.498(3) . ?
C8 C9 1.515(3) . ?
C10 C11 1.504(3) . ?
C11 N12 1.367(3) . ?
C11 C16 1.386(3) . ?
N12 C13 1.349(3) . ?
C13 C14 1.383(3) . ?
C14 C15 1.384(4) . ?
C15 C16 1.385(4) . ?
P1 C121 1.826(2) . ?
P1 C131 1.831(2) . ?
P1 C111 1.840(2) . ?
C111 C112 1.391(3) . ?
C111 C116 1.399(3) . ?
C112 C113 1.391(3) . ?
C113 C114 1.385(3) . ?
C114 C115 1.379(3) . ?
C115 C116 1.386(3) . ?
C121 C122 1.393(3) . ?
C121 C126 1.402(3) . ?
C122 C123 1.393(3) . ?
C123 C124 1.385(4) . ?
C124 C125 1.388(3) . ?
C125 C126 1.391(3) . ?
C131 C132 1.396(3) . ?
C131 C136 1.397(3) . ?
C132 C133 1.384(3) . ?
C133 C134 1.380(4) . ?
C134 C135 1.388(4) . ?
C135 C136 1.391(3) . ?
B1 F12 1.372(3) . ?
B1 F13 1.381(3) . ?
B1 F11 1.389(3) . ?
B1 F14 1.408(3) . ?
B2 F21 1.386(3) . ?
B2 F24 1.388(3) . ?
B2 F22 1.392(3) . ?
B2 F23 1.395(3) . ?
O1S C1S 1.226(4) . ?
C1S C2S 1.485(5) . ?
C1S C3S 1.487(4) . ?
